data_2014068
loop_
_publ_author_name
'Moreno, Gloria E.'
'Quintero, Leticia'
'Bern\`es, Sylvain'
'Anaya de Parrodi, Cecilia'

_publ_section_title
;(3a<i>S</i>,7a<i>S</i>)-1-{2-Oxo-1,3-bis[(<i>S</i>)-1-phenylethyl]perhydro-1,3,2\l^5^-benzodiazaphosphol-2-yl}-1-phenylmethanol:
 a mixture of diastereoisomers in a disordered crystal
;
_journal_issue 6
_journal_name_full 'Acta Crystallographica Section C'
_journal_page_first o411
_journal_page_last o414
_journal_paper_doi 10.1107/S0108270104008492
_journal_volume 60
_journal_year 2004
_chemical_formula_iupac 'C29 H35 N2 O2 P'
_chemical_formula_moiety 'C29 H35 N2 O2 P'
_chemical_formula_sum 'C29 H35 N2 O2 P'
_chemical_formula_weight 474.56
_chemical_melting_point 467
_chemical_name_systematic
;
(3aS,7aS)-1-{2-Oxo-1,3-bis[(S)-1-phenylethyl]perhydro-1,3,2\l^5^-
benzodiazaphosphol-2-yl]-1-phenylmethanol:
;
_space_group_IT_number 4
_symmetry_cell_setting monoclinic
_symmetry_space_group_name_Hall 'P 2yb'
_symmetry_space_group_name_H-M 'P 1 21 1'
_atom_sites_solution_hydrogens 'See text'
_atom_sites_solution_primary direct
_atom_sites_solution_secondary difmap
_audit_creation_method SHELXTL-Plus
_cell_angle_alpha 90.00
_cell_angle_beta 95.373(8)
_cell_angle_gamma 90.00
_cell_formula_units_Z 4
_cell_length_a 9.6413(11)
_cell_length_b 17.3888(11)
_cell_length_c 15.8778(11)
_cell_measurement_reflns_used 85
_cell_measurement_temperature 300.0(10)
_cell_measurement_theta_max 13.01
_cell_measurement_theta_min 4.68
_cell_volume 2650.2(4)
_computing_cell_refinement XSCANS
_computing_data_collection 'XSCANS (Siemens, 1996)'
_computing_data_reduction 'SHELXTL-Plus (Sheldrick, 1998)'
_computing_molecular_graphics 'SHELXTL-Plus (Sheldrick, 1998)'
_computing_publication_material 'SHELXTL-Plus (Sheldrick, 1998)'
_computing_structure_refinement 'SHELXL97 (Sheldrick, 1997)'
_computing_structure_solution 'SHELXS97 (Sheldrick, 1990)'
_diffrn_ambient_temperature 300.0(10)
_diffrn_measured_fraction_theta_full 1.000
_diffrn_measured_fraction_theta_max 1.000
_diffrn_measurement_device_type 'Bruker P4'
_diffrn_measurement_method '2\q/\w scans'
_diffrn_radiation_monochromator graphite
_diffrn_radiation_type MoK\a
_diffrn_radiation_wavelength 0.71073
_diffrn_reflns_av_R_equivalents 0.0284
_diffrn_reflns_av_sigmaI/netI 0.0375
_diffrn_reflns_limit_h_max 11
_diffrn_reflns_limit_h_min -13
_diffrn_reflns_limit_k_max 23
_diffrn_reflns_limit_k_min -1
_diffrn_reflns_limit_l_max 21
_diffrn_reflns_limit_l_min -21
_diffrn_reflns_number 15139
_diffrn_reflns_theta_full 29.00
_diffrn_reflns_theta_max 29.00
_diffrn_reflns_theta_min 1.74
_diffrn_standards_decay_% 1.5
_diffrn_standards_interval_count 97
_diffrn_standards_number 3
_exptl_absorpt_coefficient_mu 0.131
_exptl_absorpt_correction_T_max 0.942
_exptl_absorpt_correction_T_min 0.926
_exptl_absorpt_correction_type psi-scan
_exptl_absorpt_process_details '\y scans (XSCANS; Siemens, 1996)'
_exptl_crystal_colour colorless
_exptl_crystal_density_diffrn 1.189
_exptl_crystal_density_method 'not measured'
_exptl_crystal_description irregular
_exptl_crystal_F_000 1016
_exptl_crystal_size_max 0.60
_exptl_crystal_size_mid 0.55
_exptl_crystal_size_min 0.45
_refine_diff_density_max 0.276
_refine_diff_density_min -0.210
_refine_ls_abs_structure_details 'Flack (1983), 446 Friedel pairs'
_refine_ls_abs_structure_Flack -0.02(8)
_refine_ls_extinction_method none
_refine_ls_goodness_of_fit_ref 1.028
_refine_ls_hydrogen_treatment constr
_refine_ls_matrix_type full
_refine_ls_number_parameters 633
_refine_ls_number_reflns 7715
_refine_ls_number_restraints 1
_refine_ls_restrained_S_all 1.028
_refine_ls_R_factor_all 0.0702
_refine_ls_R_factor_gt 0.0466
_refine_ls_shift/su_max 0.000
_refine_ls_shift/su_mean 0.000
_refine_ls_structure_factor_coef Fsqd
_refine_ls_weighting_details 'calc w=1/[\s^2^(Fo^2^)+(0.0681P)^2^+0.0908P] where P=(Fo^2^+2Fc^2^)/3'
_refine_ls_weighting_scheme calc
_refine_ls_wR_factor_gt 0.1182
_refine_ls_wR_factor_ref 0.1293
_reflns_number_gt 5554
_reflns_number_total 7715
_reflns_threshold_expression I>2\s(I)
_cod_data_source_file sk1717.cif
_cod_data_source_block I
_cod_depositor_comments
;
The following automatic conversions were performed:
'_symmetry_cell_setting' value 'Monoclinic' changed to 'monoclinic'
according to '/home/saulius/struct/CIF-dictionaries/cif_core.dic'
dictionary named 'cif_core.dic' version 2.4.1 from 2010-06-29.

Automatic conversion script
Id: cif_fix_enum 1527 2010-12-29 10:47:43Z saulius 

The following automatic conversions were performed:

'_symmetry_cell_setting' value 'Monoclinic' changed to 'monoclinic'
according to /home/saulius/struct/CIF-dictionaries/cif_core.dic
dictionary named 'cif_core.dic' version 2.4.1 from 2010-06-29.

Automatic conversion script
Id: cif_fix_values 1715 2011-07-08 13:25:40Z adriana 
;
_cod_original_sg_symbol_H-M 'P 21'
_cod_database_code 2014068
_cod_database_fobs_code 2014068

loop_
_symmetry_equiv_pos_as_xyz
'x, y, z'
'-x, y+1/2, -z'

loop_
_atom_site_label
_atom_site_fract_x
_atom_site_fract_y
_atom_site_fract_z
_atom_site_U_iso_or_equiv
_atom_site_adp_type
_atom_site_calc_flag
_atom_site_refinement_flags
_atom_site_occupancy
_atom_site_disorder_assembly
_atom_site_disorder_group
_atom_site_type_symbol
P1 0.66156(7) 0.52220(4) 0.14767(4) 0.04806(17) Uani d . 1 A . P
N1 0.7150(2) 0.47541(15) 0.06674(14) 0.0533(6) Uani d . 1 . . N
N2 0.5074(2) 0.47915(15) 0.14649(13) 0.0501(5) Uani d . 1 . . N
O1 0.7542(2) 0.51962(15) 0.22760(12) 0.0636(5) Uani d . 1 . . O
O21 0.5579(3) 0.6556(2) 0.19133(19) 0.0685(11) Uani d P 0.703(6) A 1 O
H21 0.6233 0.6802 0.2186 0.103 Uiso d PR 0.703(6) A 1 H
O22 0.7570(7) 0.6618(4) 0.1191(4) 0.061(2) Uani d P 0.297(6) A 2 O
H22 0.7726 0.6808 0.1741 0.091 Uiso d PR 0.297(6) A 2 H
C1 0.5928(3) 0.44083(18) 0.01737(16) 0.0517(6) Uani d . 1 . . C
H1B 0.5489 0.4823 -0.0174 0.062 Uiso calc R 1 . . H
C2 0.4916(3) 0.41987(18) 0.08053(17) 0.0513(6) Uani d . 1 . . C
H2A 0.5232 0.3711 0.1068 0.062 Uiso calc R 1 . . H
C3 0.3489(3) 0.4061(2) 0.0358(2) 0.0683(9) Uani d . 1 . . C
H3A 0.3133 0.4534 0.0097 0.082 Uiso calc R 1 . . H
H3B 0.2856 0.3897 0.0763 0.082 Uiso calc R 1 . . H
C4 0.3579(4) 0.3442(2) -0.0317(2) 0.0707(9) Uani d . 1 . . C
H4A 0.3723 0.2948 -0.0040 0.085 Uiso calc R 1 . . H
H4B 0.2695 0.3420 -0.0663 0.085 Uiso calc R 1 . . H
C5 0.4718(4) 0.3568(2) -0.0884(2) 0.0783(10) Uani d . 1 . . C
H5A 0.4451 0.3988 -0.1267 0.094 Uiso calc R 1 . . H
H5B 0.4806 0.3110 -0.1223 0.094 Uiso calc R 1 . . H
C6 0.6127(4) 0.3750(2) -0.0422(2) 0.0702(9) Uani d . 1 . . C
H6A 0.6489 0.3304 -0.0107 0.084 Uiso calc R 1 . . H
H6B 0.6783 0.3893 -0.0822 0.084 Uiso calc R 1 . . H
C7 0.8561(3) 0.4653(2) 0.0416(2) 0.0617(7) Uani d . 1 . . C
H7A 0.8492 0.4663 -0.0204 0.074 Uiso calc R 1 . . H
C8 0.9184(3) 0.3886(2) 0.0691(3) 0.0685(9) Uani d . 1 . . C
C9 0.9185(4) 0.3640(3) 0.1516(3) 0.0917(12) Uani d . 1 . . C
H9A 0.8769 0.3940 0.1907 0.110 Uiso calc R 1 . . H
C10 0.9812(5) 0.2937(3) 0.1767(4) 0.1134(17) Uani d . 1 . . C
H10A 0.9793 0.2768 0.2322 0.136 Uiso calc R 1 . . H
C11 1.0455(5) 0.2498(3) 0.1195(5) 0.132(3) Uani d . 1 . . C
H11A 1.0896 0.2039 0.1361 0.159 Uiso calc R 1 . . H
C12 1.0432(5) 0.2748(3) 0.0380(5) 0.121(2) Uani d . 1 . . C
H12A 1.0849 0.2449 -0.0011 0.145 Uiso calc R 1 . . H
C13 0.9815(4) 0.3425(3) 0.0124(3) 0.0917(13) Uani d . 1 . . C
H13A 0.9817 0.3580 -0.0437 0.110 Uiso calc R 1 . . H
C14 0.9531(3) 0.5315(2) 0.0730(3) 0.0778(10) Uani d . 1 . . C
H14A 0.9117 0.5797 0.0549 0.117 Uiso calc R 1 . . H
H14B 1.0412 0.5258 0.0500 0.117 Uiso calc R 1 . . H
H14C 0.9670 0.5303 0.1336 0.117 Uiso calc R 1 . . H
C15 0.4451(3) 0.4689(2) 0.22828(18) 0.0606(8) Uani d . 1 . . C
H15A 0.5006 0.5008 0.2698 0.073 Uiso calc R 1 . . H
C16 0.4618(4) 0.3868(2) 0.25939(18) 0.0637(8) Uani d . 1 . . C
C17 0.5935(4) 0.3611(3) 0.2895(2) 0.0792(10) Uani d . 1 . . C
H17A 0.6679 0.3954 0.2921 0.095 Uiso calc R 1 . . H
C18 0.6169(5) 0.2867(3) 0.3157(2) 0.0935(13) Uani d . 1 . . C
H18A 0.7061 0.2713 0.3360 0.112 Uiso calc R 1 . . H
C19 0.5115(6) 0.2360(3) 0.3119(2) 0.0938(13) Uani d . 1 . . C
H19A 0.5284 0.1852 0.3282 0.113 Uiso calc R 1 . . H
C20 0.3788(5) 0.2589(3) 0.2839(3) 0.0950(14) Uani d . 1 . . C
H20A 0.3056 0.2240 0.2831 0.114 Uiso calc R 1 . . H
C21 0.3531(5) 0.3349(3) 0.2566(2) 0.0813(11) Uani d . 1 . . C
H21B 0.2635 0.3501 0.2368 0.098 Uiso calc R 1 . . H
C22 0.2963(4) 0.5007(3) 0.2234(3) 0.0922(13) Uani d . 1 . . C
H22B 0.2956 0.5527 0.2032 0.138 Uiso calc R 1 . . H
H22C 0.2635 0.4995 0.2787 0.138 Uiso calc R 1 . . H
H22D 0.2366 0.4697 0.1854 0.138 Uiso calc R 1 . . H
C23 0.6242(3) 0.62387(18) 0.12136(19) 0.0572(7) Uani d . 1 . . C
H231 0.7126 0.6508 0.1171 0.069 Uiso calc PR 0.703(6) A 1 H
H232 0.5769 0.6465 0.1674 0.069 Uiso calc PR 0.297(6) A 2 H
C24 0.5337(4) 0.63508(19) 0.0407(2) 0.0625(8) Uani d . 1 A . C
C25 0.5907(5) 0.6340(2) -0.0365(2) 0.0746(10) Uani d . 1 . . C
H25A 0.6862 0.6270 -0.0376 0.090 Uiso calc R 1 A . H
C26 0.5087(7) 0.6429(3) -0.1110(3) 0.1087(16) Uani d . 1 A . C
H26A 0.5486 0.6415 -0.1621 0.130 Uiso calc R 1 . . H
C27 0.3688(8) 0.6539(4) -0.1106(4) 0.1190(19) Uani d . 1 . . C
H27A 0.3139 0.6609 -0.1614 0.143 Uiso calc R 1 A . H
C28 0.3102(6) 0.6548(3) -0.0374(4) 0.1124(17) Uani d . 1 A . C
H28A 0.2144 0.6617 -0.0381 0.135 Uiso calc R 1 . . H
C29 0.3916(4) 0.6453(3) 0.0413(3) 0.0809(11) Uani d . 1 . . C
H29A 0.3503 0.6460 0.0920 0.097 Uiso calc R 1 A . H
P51 0.84661(7) 0.74500(4) 0.33839(4) 0.05075(19) Uani d . 1 B . P
N51 0.9885(2) 0.79776(15) 0.35503(14) 0.0547(6) Uani d . 1 . . N
N52 0.7646(2) 0.78184(15) 0.41630(14) 0.0511(5) Uani d . 1 . . N
O51 0.7715(2) 0.74788(16) 0.25253(11) 0.0687(6) Uani d . 1 . . O
O71 0.7506(3) 0.60746(19) 0.36671(19) 0.0717(10) Uani d P 0.779(6) B 3 O
H71 0.7532 0.5776 0.3150 0.108 Uiso d PR 0.779(6) B 3 H
O72 0.9494(13) 0.6073(8) 0.3006(8) 0.088(4) Uani d P 0.221(6) B 4 O
H72 0.9005 0.5779 0.2850 0.131 Uiso d PR 0.221(6) B 4 H
C51 0.9963(3) 0.82818(19) 0.44201(18) 0.0547(7) Uani d . 1 . . C
H51B 1.0321 0.7863 0.4792 0.066 Uiso calc R 1 . . H
C52 0.8487(3) 0.84222(18) 0.46154(17) 0.0526(6) Uani d . 1 . . C
H52A 0.8198 0.8913 0.4350 0.063 Uiso calc R 1 . . H
C53 0.8406(4) 0.8517(2) 0.5547(2) 0.0732(9) Uani d . 1 . . C
H53A 0.8694 0.8045 0.5839 0.088 Uiso calc R 1 . . H
H53B 0.7455 0.8629 0.5659 0.088 Uiso calc R 1 . . H
C54 0.9359(4) 0.9174(2) 0.5863(2) 0.0761(10) Uani d . 1 . . C
H54A 0.8947 0.9655 0.5656 0.091 Uiso calc R 1 . . H
H54B 0.9411 0.9187 0.6476 0.091 Uiso calc R 1 . . H
C55 1.0814(4) 0.9122(2) 0.5598(2) 0.0809(11) Uani d . 1 . . C
H55A 1.1303 0.8710 0.5912 0.097 Uiso calc R 1 . . H
H55B 1.1301 0.9598 0.5748 0.097 Uiso calc R 1 . . H
C56 1.0866(4) 0.8977(2) 0.4656(2) 0.0732(9) Uani d . 1 . . C
H56A 1.0519 0.9423 0.4334 0.088 Uiso calc R 1 . . H
H56B 1.1817 0.8881 0.4533 0.088 Uiso calc R 1 . . H
C57 1.0938(3) 0.8155(2) 0.2966(2) 0.0641(8) Uani d . 1 . . C
H57A 1.1842 0.8185 0.3302 0.077 Uiso calc R 1 . . H
C58 1.0679(4) 0.8928(2) 0.25314(19) 0.0650(8) Uani d . 1 . . C
C59 0.9345(4) 0.9152(3) 0.2208(2) 0.0820(11) Uani d . 1 . . C
H59A 0.8599 0.8825 0.2274 0.098 Uiso calc R 1 . . H
C60 0.9101(6) 0.9842(3) 0.1795(3) 0.1043(15) Uani d . 1 . . C
H60A 0.8197 0.9979 0.1594 0.125 Uiso calc R 1 . . H
C61 1.0153(8) 1.0312(3) 0.1682(3) 0.1175(18) Uani d . 1 . . C
H61A 0.9982 1.0770 0.1389 0.141 Uiso calc R 1 . . H
C62 1.1533(7) 1.0126(3) 0.2004(3) 0.119(2) Uani d . 1 . . C
H62A 1.2266 1.0461 0.1934 0.142 Uiso calc R 1 . . H
C63 1.1767(5) 0.9416(3) 0.2434(2) 0.0922(13) Uani d . 1 . . C
H63A 1.2664 0.9281 0.2651 0.111 Uiso calc R 1 . . H
C64 1.1050(5) 0.7530(3) 0.2298(3) 0.0935(12) Uani d . 1 . . C
H64A 1.1214 0.7042 0.2572 0.140 Uiso calc R 1 . . H
H64B 1.1809 0.7647 0.1969 0.140 Uiso calc R 1 . . H
H64C 1.0198 0.7508 0.1934 0.140 Uiso calc R 1 . . H
C65 0.6095(3) 0.7853(2) 0.4069(2) 0.0627(8) Uani d . 1 . . C
H65A 0.5797 0.7637 0.3511 0.075 Uiso calc R 1 . . H
C66 0.5577(3) 0.8682(2) 0.4053(2) 0.0629(8) Uani d . 1 . . C
C67 0.5752(4) 0.9135(3) 0.3355(3) 0.0778(10) Uani d . 1 . . C
H67A 0.6176 0.8930 0.2903 0.093 Uiso calc R 1 . . H
C68 0.5297(4) 0.9900(3) 0.3325(4) 0.1029(15) Uani d . 1 . . C
H68A 0.5426 1.0206 0.2858 0.123 Uiso calc R 1 . . H
C69 0.4656(4) 1.0193(3) 0.3996(4) 0.1050(15) Uani d . 1 . . C
H69A 0.4350 1.0700 0.3975 0.126 Uiso calc R 1 . . H
C70 0.4462(4) 0.9766(3) 0.4676(4) 0.1007(15) Uani d . 1 . . C
H70A 0.4027 0.9974 0.5122 0.121 Uiso calc R 1 . . H
C71 0.4920(4) 0.9007(3) 0.4706(3) 0.0830(11) Uani d . 1 . . C
H71B 0.4782 0.8710 0.5178 0.100 Uiso calc R 1 . . H
C72 0.5490(4) 0.7330(3) 0.4716(3) 0.0980(14) Uani d . 1 . . C
H72B 0.5874 0.6823 0.4680 0.147 Uiso calc R 1 . . H
H72C 0.4496 0.7307 0.4601 0.147 Uiso calc R 1 . . H
H72D 0.5722 0.7532 0.5275 0.147 Uiso calc R 1 . . H
C73 0.8834(3) 0.64337(19) 0.3659(2) 0.0604(7) Uani d . 1 . . C
H731 0.9327 0.6199 0.3211 0.072 Uiso calc PR 0.779(6) B 3 H
H732 0.7939 0.6175 0.3698 0.072 Uiso calc PR 0.221(6) B 4 H
C74 0.9696(4) 0.63264(18) 0.4495(2) 0.0662(9) Uani d . 1 B . C
C75 1.1139(4) 0.6314(2) 0.4532(3) 0.0866(12) Uani d . 1 . . C
H75A 1.1574 0.6369 0.4037 0.104 Uiso calc R 1 B . H
C76 1.1948(6) 0.6220(3) 0.5299(4) 0.1175(19) Uani d . 1 B . C
H76A 1.2915 0.6219 0.5317 0.141 Uiso calc R 1 . . H
C77 1.1304(7) 0.6127(3) 0.6030(4) 0.119(2) Uani d . 1 . . C
H77A 1.1840 0.6053 0.6542 0.143 Uiso calc R 1 B . H
C78 0.9899(7) 0.6143(3) 0.6010(3) 0.1100(17) Uani d . 1 B . C
H78A 0.9477 0.6084 0.6509 0.132 Uiso calc R 1 . . H
C79 0.9059(5) 0.6247(2) 0.5232(2) 0.0830(11) Uani d . 1 . . C
H79A 0.8093 0.6261 0.5222 0.100 Uiso calc R 1 B . H

loop_
_atom_site_aniso_label
_atom_site_aniso_U_11
_atom_site_aniso_U_22
_atom_site_aniso_U_33
_atom_site_aniso_U_12
_atom_site_aniso_U_13
_atom_site_aniso_U_23
P1 0.0485(4) 0.0479(4) 0.0460(3) -0.0044(3) -0.0057(3) -0.0060(3)
N1 0.0426(11) 0.0590(15) 0.0571(13) -0.0018(11) -0.0016(9) -0.0127(11)
N2 0.0510(12) 0.0526(14) 0.0460(11) -0.0038(11) 0.0001(9) -0.0051(10)
O1 0.0642(12) 0.0688(13) 0.0538(10) -0.0062(12) -0.0166(9) -0.0098(11)
O21 0.073(2) 0.063(2) 0.0673(19) 0.0007(17) -0.0074(15) -0.0196(16)
O22 0.069(5) 0.048(4) 0.065(4) -0.020(3) 0.003(3) -0.010(3)
C1 0.0554(15) 0.0523(16) 0.0466(13) -0.0113(13) 0.0001(11) -0.0042(12)
C2 0.0518(15) 0.0504(16) 0.0508(14) -0.0058(12) -0.0007(11) -0.0058(12)
C3 0.0605(18) 0.072(2) 0.0698(19) -0.0187(16) -0.0073(14) -0.0065(17)
C4 0.075(2) 0.062(2) 0.0706(19) -0.0185(17) -0.0181(16) -0.0090(17)
C5 0.107(3) 0.068(2) 0.0563(17) -0.013(2) -0.0112(18) -0.0190(17)
C6 0.075(2) 0.073(2) 0.0626(18) -0.0089(18) 0.0064(15) -0.0221(17)
C7 0.0531(15) 0.067(2) 0.0659(17) -0.0060(15) 0.0121(13) -0.0028(15)
C8 0.0414(14) 0.066(2) 0.098(3) -0.0026(15) 0.0050(15) -0.0074(19)
C9 0.073(2) 0.084(3) 0.116(3) 0.012(2) -0.003(2) 0.013(3)
C10 0.091(3) 0.089(4) 0.154(5) 0.006(3) -0.019(3) 0.032(3)
C11 0.074(3) 0.056(3) 0.260(8) -0.003(2) -0.020(4) 0.016(4)
C12 0.074(3) 0.068(3) 0.222(7) 0.003(2) 0.020(4) -0.034(4)
C13 0.0543(19) 0.078(3) 0.146(4) -0.0033(19) 0.025(2) -0.027(3)
C14 0.0536(17) 0.076(2) 0.103(3) -0.0115(17) 0.0045(17) 0.004(2)
C15 0.0590(17) 0.070(2) 0.0533(15) -0.0037(15) 0.0106(13) -0.0054(15)
C16 0.077(2) 0.073(2) 0.0418(13) -0.0081(18) 0.0110(13) 0.0002(14)
C17 0.087(2) 0.084(3) 0.0639(19) -0.007(2) -0.0037(17) 0.0148(19)
C18 0.115(3) 0.089(3) 0.073(2) 0.000(3) -0.012(2) 0.021(2)
C19 0.137(4) 0.078(3) 0.065(2) -0.006(3) 0.008(2) 0.009(2)
C20 0.118(3) 0.087(3) 0.082(2) -0.037(3) 0.025(2) -0.004(2)
C21 0.089(2) 0.091(3) 0.065(2) -0.014(2) 0.0149(18) 0.001(2)
C22 0.072(2) 0.103(3) 0.106(3) 0.016(2) 0.034(2) 0.005(2)
C23 0.0624(17) 0.0471(17) 0.0605(16) -0.0070(14) -0.0028(14) -0.0106(14)
C24 0.075(2) 0.0404(17) 0.0687(19) -0.0061(15) -0.0076(16) 0.0008(14)
C25 0.099(3) 0.057(2) 0.067(2) -0.007(2) 0.0013(18) 0.0078(17)
C26 0.162(5) 0.088(3) 0.072(3) -0.001(3) -0.010(3) 0.020(2)
C27 0.158(5) 0.097(4) 0.092(3) 0.000(4) -0.043(3) 0.017(3)
C28 0.101(3) 0.092(3) 0.134(4) 0.011(3) -0.045(3) 0.006(3)
C29 0.074(2) 0.074(2) 0.091(3) 0.009(2) -0.0097(19) 0.008(2)
P51 0.0585(4) 0.0482(4) 0.0442(3) -0.0088(3) -0.0023(3) -0.0045(3)
N51 0.0581(13) 0.0534(14) 0.0523(12) -0.0134(11) 0.0035(10) -0.0044(11)
N52 0.0499(12) 0.0521(13) 0.0504(12) -0.0077(11) -0.0007(9) -0.0046(11)
O51 0.0856(14) 0.0712(14) 0.0459(10) -0.0125(13) -0.0119(9) -0.0047(11)
O71 0.080(2) 0.0625(19) 0.0710(18) -0.0206(16) 0.0010(15) -0.0107(15)
O72 0.090(8) 0.077(8) 0.097(9) -0.009(7) 0.016(6) -0.037(7)
C51 0.0521(15) 0.0542(17) 0.0558(15) -0.0076(13) -0.0061(12) -0.0093(13)
C52 0.0556(15) 0.0500(16) 0.0506(14) -0.0083(13) -0.0037(11) -0.0066(12)
C53 0.082(2) 0.079(2) 0.0571(17) -0.0022(19) -0.0015(15) -0.0171(18)
C54 0.097(3) 0.069(2) 0.0586(18) -0.003(2) -0.0114(17) -0.0190(17)
C55 0.088(3) 0.061(2) 0.086(2) -0.0129(19) -0.031(2) -0.0168(19)
C56 0.075(2) 0.063(2) 0.080(2) -0.0190(18) -0.0039(17) -0.0131(17)
C57 0.0539(16) 0.070(2) 0.0694(18) 0.0017(15) 0.0109(14) 0.0052(16)
C58 0.076(2) 0.067(2) 0.0538(15) -0.0171(17) 0.0174(15) -0.0018(15)
C59 0.089(3) 0.074(2) 0.083(2) -0.002(2) 0.0070(19) 0.022(2)
C60 0.134(4) 0.081(3) 0.097(3) -0.001(3) 0.005(3) 0.025(3)
C61 0.190(6) 0.081(3) 0.082(3) -0.022(4) 0.013(3) 0.009(3)
C62 0.172(5) 0.091(4) 0.099(3) -0.069(4) 0.043(3) -0.001(3)
C63 0.098(3) 0.102(3) 0.080(2) -0.036(3) 0.030(2) -0.006(2)
C64 0.114(3) 0.084(3) 0.089(3) 0.015(3) 0.043(2) 0.000(2)
C65 0.0505(15) 0.072(2) 0.0647(17) -0.0140(15) 0.0030(13) -0.0010(16)
C66 0.0437(15) 0.072(2) 0.0720(18) -0.0080(14) 0.0000(13) -0.0034(17)
C67 0.0595(19) 0.087(3) 0.085(2) -0.0006(19) -0.0030(16) 0.015(2)
C68 0.076(3) 0.103(4) 0.127(4) -0.003(3) -0.005(3) 0.036(3)
C69 0.067(2) 0.077(3) 0.173(5) -0.002(2) 0.019(3) 0.000(4)
C70 0.070(2) 0.094(4) 0.142(4) -0.002(2) 0.029(3) -0.027(3)
C71 0.063(2) 0.093(3) 0.095(3) -0.011(2) 0.0183(18) -0.004(2)
C72 0.083(3) 0.087(3) 0.128(4) -0.018(2) 0.030(2) 0.016(3)
C73 0.0682(19) 0.0473(17) 0.0645(17) -0.0086(15) 0.0005(15) -0.0095(14)
C74 0.082(2) 0.0323(15) 0.081(2) -0.0052(15) -0.0132(18) -0.0015(15)
C75 0.083(3) 0.062(2) 0.111(3) 0.000(2) -0.017(2) 0.008(2)
C76 0.094(3) 0.091(3) 0.157(5) -0.010(3) -0.046(3) 0.027(4)
C77 0.142(5) 0.089(3) 0.114(4) -0.020(3) -0.055(4) 0.023(3)
C78 0.152(5) 0.091(3) 0.079(3) -0.017(3) -0.033(3) 0.018(2)
C79 0.104(3) 0.070(2) 0.071(2) -0.010(2) -0.011(2) 0.0096(19)

loop_
_atom_type_symbol
_atom_type_description
_atom_type_scat_dispersion_real
_atom_type_scat_dispersion_imag
_atom_type_scat_source
C C 0.0033 0.0016 'International Tables Vol C Tables 4.2.6.8 and 6.1.1.4'
H H 0.0000 0.0000 'International Tables Vol C Tables 4.2.6.8 and 6.1.1.4'
N N 0.0061 0.0033 'International Tables Vol C Tables 4.2.6.8 and 6.1.1.4'
O O 0.0106 0.0060 'International Tables Vol C Tables 4.2.6.8 and 6.1.1.4'
P P 0.1023 0.0942 'International Tables Vol C Tables 4.2.6.8 and 6.1.1.4'

loop_
_geom_angle_atom_site_label_1
_geom_angle_atom_site_label_2
_geom_angle_atom_site_label_3
_geom_angle
_geom_angle_publ_flag
O1 P1 N1 116.53(12) yes
O1 P1 N2 117.52(12) yes
N1 P1 N2 96.51(12) yes
O1 P1 C23 108.18(14) yes
N1 P1 C23 111.47(14) yes
N2 P1 C23 105.89(13) yes
C7 N1 C1 121.4(2) no
C7 N1 P1 129.76(19) no
C1 N1 P1 108.86(17) no
C2 N2 C15 121.0(2) no
C2 N2 P1 110.93(18) no
C15 N2 P1 118.42(18) no
C23 O21 H21 103.0 no
C23 O22 H22 101.8 no
N1 C1 C6 119.9(3) no
N1 C1 C2 106.2(2) no
C6 C1 C2 111.2(3) no
N1 C1 H1B 106.2 no
C6 C1 H1B 106.2 no
C2 C1 H1B 106.2 no
N2 C2 C3 118.5(3) no
N2 C2 C1 105.9(2) no
C3 C2 C1 110.1(2) no
N2 C2 H2A 107.3 no
C3 C2 H2A 107.3 no
C1 C2 H2A 107.3 no
C2 C3 C4 109.5(3) no
C2 C3 H3A 109.8 no
C4 C3 H3A 109.8 no
C2 C3 H3B 109.8 no
C4 C3 H3B 109.8 no
H3A C3 H3B 108.2 no
C5 C4 C3 114.3(3) no
C5 C4 H4A 108.7 no
C3 C4 H4A 108.7 no
C5 C4 H4B 108.7 no
C3 C4 H4B 108.7 no
H4A C4 H4B 107.6 no
C4 C5 C6 114.4(3) no
C4 C5 H5A 108.7 no
C6 C5 H5A 108.7 no
C4 C5 H5B 108.7 no
C6 C5 H5B 108.7 no
H5A C5 H5B 107.6 no
C1 C6 C5 107.6(3) no
C1 C6 H6A 110.2 no
C5 C6 H6A 110.2 no
C1 C6 H6B 110.2 no
C5 C6 H6B 110.2 no
H6A C6 H6B 108.5 no
N1 C7 C8 112.5(3) no
N1 C7 C14 112.0(3) no
C8 C7 C14 110.7(3) no
N1 C7 H7A 107.1 no
C8 C7 H7A 107.1 no
C14 C7 H7A 107.1 no
C9 C8 C13 118.5(4) no
C9 C8 C7 120.9(3) no
C13 C8 C7 120.6(4) no
C8 C9 C10 120.2(5) no
C8 C9 H9A 119.9 no
C10 C9 H9A 119.9 no
C11 C10 C9 120.2(6) no
C11 C10 H10A 119.9 no
C9 C10 H10A 119.9 no
C12 C11 C10 118.7(5) no
C12 C11 H11A 120.6 no
C10 C11 H11A 120.6 no
C11 C12 C13 121.8(5) no
C11 C12 H12A 119.1 no
C13 C12 H12A 119.1 no
C12 C13 C8 120.6(5) no
C12 C13 H13A 119.7 no
C8 C13 H13A 119.7 no
C7 C14 H14A 109.5 no
C7 C14 H14B 109.5 no
H14A C14 H14B 109.5 no
C7 C14 H14C 109.5 no
H14A C14 H14C 109.5 no
H14B C14 H14C 109.5 no
N2 C15 C16 110.9(3) no
N2 C15 C22 111.4(3) no
C16 C15 C22 115.2(3) no
N2 C15 H15A 106.2 no
C16 C15 H15A 106.2 no
C22 C15 H15A 106.2 no
C21 C16 C17 117.9(4) no
C21 C16 C15 123.3(3) no
C17 C16 C15 118.8(3) no
C18 C17 C16 121.8(4) no
C18 C17 H17A 119.1 no
C16 C17 H17A 119.1 no
C19 C18 C17 120.3(4) no
C19 C18 H18A 119.9 no
C17 C18 H18A 119.9 no
C18 C19 C20 120.1(5) no
C18 C19 H19A 119.9 no
C20 C19 H19A 119.9 no
C19 C20 C21 120.3(4) no
C19 C20 H20A 119.9 no
C21 C20 H20A 119.9 no
C16 C21 C20 119.6(4) no
C16 C21 H21B 120.2 no
C20 C21 H21B 120.2 no
C15 C22 H22B 109.5 no
C15 C22 H22C 109.5 no
H22B C22 H22C 109.5 no
C15 C22 H22D 109.5 no
H22B C22 H22D 109.5 no
H22C C22 H22D 109.5 no
O21 C23 O22 107.6(4) yes
O21 C23 C24 110.2(3) yes
O22 C23 C24 111.6(4) yes
O21 C23 P1 106.5(2) yes
O22 C23 P1 106.8(4) yes
C24 C23 P1 113.9(2) yes
O21 C23 H231 108.7 no
C24 C23 H231 108.7 no
P1 C23 H231 108.7 no
O22 C23 H232 108.1 no
C24 C23 H232 108.1 no
P1 C23 H232 108.1 no
H231 C23 H232 109.2 no
C29 C24 C25 118.9(3) no
C29 C24 C23 120.7(3) no
C25 C24 C23 120.4(3) no
C26 C25 C24 121.1(5) no
C26 C25 H25A 119.5 no
C24 C25 H25A 119.5 no
C27 C26 C25 120.3(5) no
C27 C26 H26A 119.9 no
C25 C26 H26A 119.9 no
C28 C27 C26 120.2(5) no
C28 C27 H27A 119.9 no
C26 C27 H27A 119.9 no
C27 C28 C29 121.3(5) no
C27 C28 H28A 119.4 no
C29 C28 H28A 119.4 no
C24 C29 C28 118.3(5) no
C24 C29 H29A 120.9 no
C28 C29 H29A 120.9 no
O51 P51 N51 117.07(13) yes
O51 P51 N52 116.53(13) yes
N51 P51 N52 96.44(12) yes
O51 P51 C73 108.41(15) yes
N51 P51 C73 110.89(14) yes
N52 P51 C73 106.73(14) yes
C57 N51 C51 122.6(2) no
C57 N51 P51 128.8(2) no
C51 N51 P51 108.58(18) no
C52 N52 C65 121.5(2) no
C52 N52 P51 111.10(17) no
C65 N52 P51 119.03(19) no
C73 O71 H71 97.5 no
C73 O72 H72 104.0 no
N51 C51 C52 106.6(2) no
N51 C51 C56 119.7(3) no
C52 C51 C56 110.6(3) no
N51 C51 H51B 106.4 no
C52 C51 H51B 106.4 no
C56 C51 H51B 106.4 no
N52 C52 C53 118.9(3) no
N52 C52 C51 105.8(2) no
C53 C52 C51 111.1(2) no
N52 C52 H52A 106.8 no
C53 C52 H52A 106.8 no
C51 C52 H52A 106.8 no
C52 C53 C54 108.8(3) no
C52 C53 H53A 109.9 no
C54 C53 H53A 109.9 no
C52 C53 H53B 109.9 no
C54 C53 H53B 109.9 no
H53A C53 H53B 108.3 no
C55 C54 C53 114.3(3) no
C55 C54 H54A 108.7 no
C53 C54 H54A 108.7 no
C55 C54 H54B 108.7 no
C53 C54 H54B 108.7 no
H54A C54 H54B 107.6 no
C54 C55 C56 113.7(3) no
C54 C55 H55A 108.8 no
C56 C55 H55A 108.8 no
C54 C55 H55B 108.8 no
C56 C55 H55B 108.8 no
H55A C55 H55B 107.7 no
C51 C56 C55 107.7(3) no
C51 C56 H56A 110.2 no
C55 C56 H56A 110.2 no
C51 C56 H56B 110.2 no
C55 C56 H56B 110.2 no
H56A C56 H56B 108.5 no
N51 C57 C58 112.2(3) no
N51 C57 C64 112.7(3) no
C58 C57 C64 109.4(3) no
N51 C57 H57A 107.4 no
C58 C57 H57A 107.4 no
C64 C57 H57A 107.4 no
C63 C58 C59 118.4(4) no
C63 C58 C57 120.3(4) no
C59 C58 C57 121.3(3) no
C60 C59 C58 121.9(4) no
C60 C59 H59A 119.1 no
C58 C59 H59A 119.1 no
C61 C60 C59 120.1(5) no
C61 C60 H60A 119.9 no
C59 C60 H60A 119.9 no
C60 C61 C62 120.9(5) no
C60 C61 H61A 119.5 no
C62 C61 H61A 119.5 no
C61 C62 C63 118.3(5) no
C61 C62 H62A 120.9 no
C63 C62 H62A 120.9 no
C58 C63 C62 120.3(5) no
C58 C63 H63A 119.9 no
C62 C63 H63A 119.9 no
C57 C64 H64A 109.5 no
C57 C64 H64B 109.5 no
H64A C64 H64B 109.5 no
C57 C64 H64C 109.5 no
H64A C64 H64C 109.5 no
H64B C64 H64C 109.5 no
N52 C65 C66 111.4(2) no
N52 C65 C72 110.5(3) no
C66 C65 C72 115.4(3) no
N52 C65 H65A 106.3 no
C66 C65 H65A 106.3 no
C72 C65 H65A 106.3 no
C67 C66 C71 117.8(4) no
C67 C66 C65 119.1(3) no
C71 C66 C65 123.1(3) no
C66 C67 C68 120.5(4) no
C66 C67 H67A 119.8 no
C68 C67 H67A 119.8 no
C69 C68 C67 119.1(5) no
C69 C68 H68A 120.4 no
C67 C68 H68A 120.4 no
C70 C69 C68 121.7(5) no
C70 C69 H69A 119.2 no
C68 C69 H69A 119.2 no
C69 C70 C71 119.1(5) no
C69 C70 H70A 120.5 no
C71 C70 H70A 120.5 no
C66 C71 C70 121.9(5) no
C66 C71 H71B 119.1 no
C70 C71 H71B 119.1 no
C65 C72 H72B 109.5 no
C65 C72 H72C 109.5 no
H72B C72 H72C 109.5 no
C65 C72 H72D 109.5 no
H72B C72 H72D 109.5 no
H72C C72 H72D 109.5 no
O72 C73 O71 106.2(6) yes
O72 C73 C74 109.9(6) yes
O71 C73 C74 111.0(3) yes
O72 C73 P51 110.0(6) yes
O71 C73 P51 105.6(2) yes
C74 C73 P51 113.8(2) yes
O71 C73 H731 108.8 no
C74 C73 H731 108.8 no
P51 C73 H731 108.8 no
O72 C73 H732 107.6 no
C74 C73 H732 107.6 no
P51 C73 H732 107.6 no
H731 C73 H732 110.2 no
C79 C74 C75 119.1(4) no
C79 C74 C73 120.4(3) no
C75 C74 C73 120.4(4) no
C74 C75 C76 121.1(5) no
C74 C75 H75A 119.5 no
C76 C75 H75A 119.5 no
C77 C76 C75 119.5(5) no
C77 C76 H76A 120.3 no
C75 C76 H76A 120.3 no
C78 C77 C76 120.5(5) no
C78 C77 H77A 119.8 no
C76 C77 H77A 119.8 no
C77 C78 C79 120.7(5) no
C77 C78 H78A 119.6 no
C79 C78 H78A 119.6 no
C74 C79 C78 119.1(5) no
C74 C79 H79A 120.4 no
C78 C79 H79A 120.4 no

loop_
_geom_bond_atom_site_label_1
_geom_bond_atom_site_label_2
_geom_bond_site_symmetry_2
_geom_bond_distance
_geom_bond_publ_flag
P1 O1 . 1.4823(18) yes
P1 N1 . 1.644(2) yes
P1 N2 . 1.663(2) yes
P1 C23 . 1.844(3) yes
N1 C7 . 1.464(4) no
N1 C1 . 1.480(3) no
N2 C2 . 1.467(4) no
N2 C15 . 1.491(4) no
O21 C23 . 1.443(4) yes
O21 H21 . 0.8475 yes
O22 C23 . 1.444(7) yes
O22 H22 . 0.9332 yes
C1 C6 . 1.508(4) no
C1 C2 . 1.508(4) no
C1 H1B . 0.9800 no
C2 C3 . 1.506(4) no
C2 H2A . 0.9800 no
C3 C4 . 1.528(5) no
C3 H3A . 0.9700 no
C3 H3B . 0.9700 no
C4 C5 . 1.500(5) no
C4 H4A . 0.9700 no
C4 H4B . 0.9700 no
C5 C6 . 1.516(5) no
C5 H5A . 0.9700 no
C5 H5B . 0.9700 no
C6 H6A . 0.9700 no
C6 H6B . 0.9700 no
C7 C8 . 1.511(5) no
C7 C14 . 1.536(5) no
C7 H7A . 0.9800 no
C8 C9 . 1.377(6) no
C8 C13 . 1.387(5) no
C9 C10 . 1.405(7) no
C9 H9A . 0.9300 no
C10 C11 . 1.378(8) no
C10 H10A . 0.9300 no
C11 C12 . 1.363(8) no
C11 H11A . 0.9300 no
C12 C13 . 1.365(8) no
C12 H12A . 0.9300 no
C13 H13A . 0.9300 no
C14 H14A . 0.9600 no
C14 H14B . 0.9600 no
C14 H14C . 0.9600 no
C15 C16 . 1.514(5) no
C15 C22 . 1.533(5) no
C15 H15A . 0.9800 no
C16 C21 . 1.381(5) no
C16 C17 . 1.388(5) no
C17 C18 . 1.372(7) no
C17 H17A . 0.9300 no
C18 C19 . 1.342(7) no
C18 H18A . 0.9300 no
C19 C20 . 1.374(7) no
C19 H19A . 0.9300 no
C20 C21 . 1.405(7) no
C20 H20A . 0.9300 no
C21 H21B . 0.9300 no
C22 H22B . 0.9600 no
C22 H22C . 0.9600 no
C22 H22D . 0.9600 no
C23 C24 . 1.494(4) yes
C23 H231 . 0.9800 no
C23 H232 . 0.9800 no
C24 C29 . 1.382(5) no
C24 C25 . 1.390(5) no
C25 C26 . 1.369(6) no
C25 H25A . 0.9300 no
C26 C27 . 1.363(8) no
C26 H26A . 0.9300 no
C27 C28 . 1.340(8) no
C27 H27A . 0.9300 no
C28 C29 . 1.422(6) no
C28 H28A . 0.9300 no
C29 H29A . 0.9300 no
P51 O51 . 1.4833(19) yes
P51 N51 . 1.648(2) yes
P51 N52 . 1.658(2) yes
P51 C73 . 1.847(4) yes
N51 C57 . 1.471(4) no
N51 C51 . 1.474(4) no
N52 C52 . 1.472(4) no
N52 C65 . 1.490(4) no
O71 C73 . 1.426(4) yes
O71 H71 . 0.9738 no
O72 C73 . 1.412(12) yes
O72 H72 . 0.7227 no
C51 C52 . 1.505(4) no
C51 C56 . 1.516(4) no
C51 H51B . 0.9800 no
C52 C53 . 1.498(4) no
C52 H52A . 0.9800 no
C53 C54 . 1.522(5) no
C53 H53A . 0.9700 no
C53 H53B . 0.9700 no
C54 C55 . 1.504(6) no
C54 H54A . 0.9700 no
C54 H54B . 0.9700 no
C55 C56 . 1.522(5) no
C55 H55A . 0.9700 no
C55 H55B . 0.9700 no
C56 H56A . 0.9700 no
C56 H56B . 0.9700 no
C57 C58 . 1.522(5) no
C57 C64 . 1.529(5) no
C57 H57A . 0.9800 no
C58 C63 . 1.368(5) no
C58 C59 . 1.395(5) no
C59 C60 . 1.378(6) no
C59 H59A . 0.9300 no
C60 C61 . 1.328(8) no
C60 H60A . 0.9300 no
C61 C62 . 1.417(8) no
C61 H61A . 0.9300 no
C62 C63 . 1.420(8) no
C62 H62A . 0.9300 no
C63 H63A . 0.9300 no
C64 H64A . 0.9600 no
C64 H64B . 0.9600 no
C64 H64C . 0.9600 no
C65 C66 . 1.524(5) no
C65 C72 . 1.528(5) no
C65 H65A . 0.9800 no
C66 C67 . 1.383(5) no
C66 C71 . 1.385(5) no
C67 C68 . 1.400(7) no
C67 H67A . 0.9300 no
C68 C69 . 1.379(7) no
C68 H68A . 0.9300 no
C69 C70 . 1.338(7) no
C69 H69A . 0.9300 no
C70 C71 . 1.390(7) no
C70 H70A . 0.9300 no
C71 H71B . 0.9300 no
C72 H72B . 0.9600 no
C72 H72C . 0.9600 no
C72 H72D . 0.9600 no
C73 C74 . 1.511(4) yes
C73 H731 . 0.9800 no
C73 H732 . 0.9800 no
C74 C79 . 1.380(6) no
C74 C75 . 1.387(6) no
C75 C76 . 1.394(6) no
C75 H75A . 0.9300 no
C76 C77 . 1.375(9) no
C76 H76A . 0.9300 no
C77 C78 . 1.353(8) no
C77 H77A . 0.9300 no
C78 C79 . 1.423(6) no
C78 H78A . 0.9300 no
C79 H79A . 0.9300 no

loop_
_geom_hbond_atom_site_label_D
_geom_hbond_atom_site_label_H
_geom_hbond_atom_site_label_A
_geom_hbond_site_symmetry_A
_geom_hbond_distance_DH
_geom_hbond_distance_HA
_geom_hbond_distance_DA
_geom_hbond_angle_DHA
_geom_hbond_publ_flag
O21 H21 O51 1_555 0.85 1.89 2.718(4) 165 yes
O22 H22 O51 1_555 0.93 1.71 2.587(7) 156 yes
O71 H71 O1 1_555 0.97 1.72 2.688(4) 176 yes
O72 H72 O1 1_555 0.72 1.90 2.608(12) 167 yes

loop_
_geom_torsion_atom_site_label_1
_geom_torsion_atom_site_label_2
_geom_torsion_atom_site_label_3
_geom_torsion_atom_site_label_4
_geom_torsion
_geom_torsion_publ_flag
O1 P1 N1 C7 -36.0(3) no
N2 P1 N1 C7 -161.2(3) no
C23 P1 N1 C7 88.9(3) no
O1 P1 N1 C1 143.7(2) no
N2 P1 N1 C1 18.5(2) no
C23 P1 N1 C1 -91.5(2) no
O1 P1 N2 C2 -122.0(2) no
N1 P1 N2 C2 2.5(2) no
C23 P1 N2 C2 117.1(2) no
O1 P1 N2 C15 24.5(3) no
N1 P1 N2 C15 149.0(2) no
C23 P1 N2 C15 -96.5(2) no
C7 N1 C1 C6 19.5(4) no
P1 N1 C1 C6 -160.3(2) no
C7 N1 C1 C2 146.4(3) no
P1 N1 C1 C2 -33.3(3) no
C15 N2 C2 C3 68.4(4) no
P1 N2 C2 C3 -146.2(2) no
C15 N2 C2 C1 -167.4(2) no
P1 N2 C2 C1 -22.0(3) no
N1 C1 C2 N2 34.2(3) no
C6 C1 C2 N2 166.2(2) no
N1 C1 C2 C3 163.4(3) no
C6 C1 C2 C3 -64.5(4) no
N2 C2 C3 C4 178.2(3) no
C1 C2 C3 C4 56.1(4) no
C2 C3 C4 C5 -48.9(4) no
C3 C4 C5 C6 48.5(5) no
N1 C1 C6 C5 -175.3(3) no
C2 C1 C6 C5 60.1(4) no
C4 C5 C6 C1 -52.1(4) no
C1 N1 C7 C8 -80.6(4) no
P1 N1 C7 C8 99.1(3) no
C1 N1 C7 C14 154.0(3) no
P1 N1 C7 C14 -26.4(4) no
N1 C7 C8 C9 -50.9(4) no
C14 C7 C8 C9 75.3(4) no
N1 C7 C8 C13 131.5(3) no
C14 C7 C8 C13 -102.4(4) no
C13 C8 C9 C10 -0.1(6) no
C7 C8 C9 C10 -177.8(3) no
C8 C9 C10 C11 1.3(7) no
C9 C10 C11 C12 -1.9(7) no
C10 C11 C12 C13 1.2(8) no
C11 C12 C13 C8 0.0(7) no
C9 C8 C13 C12 -0.6(6) no
C7 C8 C13 C12 177.1(3) no
C2 N2 C15 C16 40.1(3) no
P1 N2 C15 C16 -102.9(3) no
C2 N2 C15 C22 -89.7(4) no
P1 N2 C15 C22 127.3(3) no
N2 C15 C16 C21 -106.4(3) no
C22 C15 C16 C21 21.3(4) no
N2 C15 C16 C17 71.3(3) no
C22 C15 C16 C17 -161.0(3) no
C21 C16 C17 C18 0.3(5) no
C15 C16 C17 C18 -177.5(3) no
C16 C17 C18 C19 0.6(6) no
C17 C18 C19 C20 -1.7(7) no
C18 C19 C20 C21 2.0(6) no
C17 C16 C21 C20 0.0(5) no
C15 C16 C21 C20 177.6(3) no
C19 C20 C21 C16 -1.1(6) no
O1 P1 C23 O21 -59.6(2) no
N1 P1 C23 O21 171.04(19) no
N2 P1 C23 O21 67.2(2) no
O1 P1 C23 O22 55.2(4) no
N1 P1 C23 O22 -74.2(3) no
N2 P1 C23 O22 -178.0(3) no
O1 P1 C23 C24 178.8(2) no
N1 P1 C23 C24 49.4(3) no
N2 P1 C23 C24 -54.4(3) no
O21 C23 C24 C29 -23.2(5) no
O22 C23 C24 C29 -142.6(5) no
P1 C23 C24 C29 96.4(4) no
O21 C23 C24 C25 158.0(3) no
O22 C23 C24 C25 38.6(5) no
P1 C23 C24 C25 -82.4(4) no
C29 C24 C25 C26 0.1(6) no
C23 C24 C25 C26 178.9(4) no
C24 C25 C26 C27 0.7(8) no
C25 C26 C27 C28 -1.1(9) no
C26 C27 C28 C29 0.8(10) no
C25 C24 C29 C28 -0.4(6) no
C23 C24 C29 C28 -179.2(4) no
C27 C28 C29 C24 -0.1(8) no
O51 P51 N51 C57 -35.3(3) no
N52 P51 N51 C57 -159.5(3) no
C73 P51 N51 C57 89.8(3) no
O51 P51 N51 C51 143.8(2) no
N52 P51 N51 C51 19.6(2) no
C73 P51 N51 C51 -91.1(2) no
O51 P51 N52 C52 -123.7(2) no
N51 P51 N52 C52 1.0(2) no
C73 P51 N52 C52 115.1(2) no
O51 P51 N52 C65 25.0(3) no
N51 P51 N52 C65 149.6(2) no
C73 P51 N52 C65 -96.3(2) no
C57 N51 C51 C52 145.4(3) no
P51 N51 C51 C52 -33.8(3) no
C57 N51 C51 C56 19.1(5) no
P51 N51 C51 C56 -160.1(3) no
C65 N52 C52 C53 66.1(4) no
P51 N52 C52 C53 -146.1(3) no
C65 N52 C52 C51 -168.2(3) no
P51 N52 C52 C51 -20.5(3) no
N51 C51 C52 N52 33.6(3) no
C56 C51 C52 N52 165.2(3) no
N51 C51 C52 C53 163.9(3) no
C56 C51 C52 C53 -64.5(4) no
N52 C52 C53 C54 -179.8(3) no
C51 C52 C53 C54 57.1(4) no
C52 C53 C54 C55 -50.2(4) no
C53 C54 C55 C56 49.7(5) no
N51 C51 C56 C55 -176.3(3) no
C52 C51 C56 C55 59.3(4) no
C54 C55 C56 C51 -52.3(4) no
C51 N51 C57 C58 -82.3(4) no
P51 N51 C57 C58 96.7(3) no
C51 N51 C57 C64 153.5(3) no
P51 N51 C57 C64 -27.4(4) no
N51 C57 C58 C63 137.8(3) no
C64 C57 C58 C63 -96.3(4) no
N51 C57 C58 C59 -43.6(4) no
C64 C57 C58 C59 82.3(4) no
C63 C58 C59 C60 0.3(6) no
C57 C58 C59 C60 -178.3(4) no
C58 C59 C60 C61 1.0(7) no
C59 C60 C61 C62 -1.8(8) no
C60 C61 C62 C63 1.3(8) no
C59 C58 C63 C62 -0.8(6) no
C57 C58 C63 C62 177.9(4) no
C61 C62 C63 C58 0.0(7) no
C52 N52 C65 C66 29.5(4) no
P51 N52 C65 C66 -115.8(3) no
C52 N52 C65 C72 -100.2(4) no
P51 N52 C65 C72 114.6(3) no
N52 C65 C66 C67 70.6(4) no
C72 C65 C66 C67 -162.4(3) no
N52 C65 C66 C71 -110.0(3) no
C72 C65 C66 C71 17.0(5) no
C71 C66 C67 C68 1.0(5) no
C65 C66 C67 C68 -179.5(3) no
C66 C67 C68 C69 -0.8(6) no
C67 C68 C69 C70 0.2(7) no
C68 C69 C70 C71 0.0(7) no
C67 C66 C71 C70 -0.8(5) no
C65 C66 C71 C70 179.8(3) no
C69 C70 C71 C66 0.2(6) no
O51 P51 C73 O72 51.7(6) no
N51 P51 C73 O72 -78.1(6) no
N52 P51 C73 O72 178.0(6) no
O51 P51 C73 O71 -62.4(2) no
N51 P51 C73 O71 167.7(2) no
N52 P51 C73 O71 63.8(2) no
O51 P51 C73 C74 175.6(2) no
N51 P51 C73 C74 45.7(3) no
N52 P51 C73 C74 -58.2(3) no
O72 C73 C74 C79 -146.0(7) no
O71 C73 C74 C79 -28.8(4) no
P51 C73 C74 C79 90.1(4) no
O72 C73 C74 C75 34.6(7) no
O71 C73 C74 C75 151.8(3) no
P51 C73 C74 C75 -89.3(4) no
C79 C74 C75 C76 0.2(6) no
C73 C74 C75 C76 179.6(4) no
C74 C75 C76 C77 0.9(8) no
C75 C76 C77 C78 -1.4(9) no
C76 C77 C78 C79 0.7(9) no
C75 C74 C79 C78 -0.9(6) no
C73 C74 C79 C78 179.7(4) no
C77 C78 C79 C74 0.5(8) no
